data_7013912
loop_
_publ_author_name
'Li, Jian-Rong'
'Bu, Xian-He'
'Zhang, Ruo-Hua'

_publ_section_title
;
 Novel Cd(II) coordination polymers with flexible disulfoxide ligands:
 effects of ligand spacers, terminal groups and counter anions on the
 complex framework formations.
;
_journal_issue 5
_journal_name_full 'Dalton transactions (Cambridge, England : 2003)'
_journal_page_first 813
_journal_page_last 819
_journal_paper_doi 10.1039/b316441a
_journal_year 2004
_chemical_formula_sum 'C16 H36 Cd2 N4 O16 S4'
_chemical_formula_weight 893.53
_chemical_name_common Cd(besb)(NO3)2
_chemical_name_systematic
;
?
;
_space_group_IT_number 14
_symmetry_cell_setting monoclinic
_symmetry_space_group_name_Hall '-P 2ybc'
_symmetry_space_group_name_H-M 'P 1 21/c 1'
_atom_sites_solution_hydrogens geom
_atom_sites_solution_primary direct
_atom_sites_solution_secondary difmap
_audit_creation_method SHELXL-97
_cell_angle_alpha 90.00
_cell_angle_beta 99.70(3)
_cell_angle_gamma 90.00
_cell_formula_units_Z 4
_cell_length_a 10.177(2)
_cell_length_b 18.796(4)
_cell_length_c 17.661(4)
_cell_measurement_reflns_used 787
_cell_measurement_temperature 293(2)
_cell_measurement_theta_max 22.70
_cell_measurement_theta_min 3.52
_cell_volume 3330.0(13)
_computing_cell_refinement 'Bruker SMART'
_computing_data_collection 'Bruker SMART'
_computing_data_reduction 'Bruker SAINT'
_computing_molecular_graphics 'Bruker SHELXTL'
_computing_publication_material 'Bruker SHELXTL'
_computing_structure_refinement 'SHELXL-97 (Sheldrick, 1997)'
_computing_structure_solution 'SHELXS-97 (Sheldrick, 1990)'
_diffrn_ambient_temperature 293(2)
_diffrn_measured_fraction_theta_full 0.986
_diffrn_measured_fraction_theta_max 0.986
_diffrn_measurement_device_type 'CCD area detector'
_diffrn_measurement_method 'phi and omega scans'
_diffrn_radiation_monochromator graphite
_diffrn_radiation_source 'fine-focus sealed tube'
_diffrn_radiation_type MoK\a
_diffrn_radiation_wavelength 0.71073
_diffrn_reflns_av_R_equivalents 0.0647
_diffrn_reflns_av_sigmaI/netI 0.1060
_diffrn_reflns_limit_h_max 12
_diffrn_reflns_limit_h_min -10
_diffrn_reflns_limit_k_max 23
_diffrn_reflns_limit_k_min -22
_diffrn_reflns_limit_l_max 19
_diffrn_reflns_limit_l_min -22
_diffrn_reflns_number 15198
_diffrn_reflns_theta_full 26.46
_diffrn_reflns_theta_max 26.46
_diffrn_reflns_theta_min 3.03
_exptl_absorpt_coefficient_mu 1.597
_exptl_absorpt_correction_T_max 0.7005
_exptl_absorpt_correction_T_min 0.6459
_exptl_absorpt_correction_type multi-scan
_exptl_absorpt_process_details 'SADABS(Bruker/Siemens area detector absorption- V2.03)'
_exptl_crystal_colour Colorless
_exptl_crystal_density_diffrn 1.782
_exptl_crystal_density_method 'not measured'
_exptl_crystal_description Block
_exptl_crystal_F_000 1792
_exptl_crystal_size_max 0.30
_exptl_crystal_size_mid 0.30
_exptl_crystal_size_min 0.24
_refine_diff_density_max 1.447
_refine_diff_density_min -0.621
_refine_diff_density_rms 0.120
_refine_ls_extinction_method none
_refine_ls_goodness_of_fit_ref 1.008
_refine_ls_hydrogen_treatment mixed
_refine_ls_matrix_type full
_refine_ls_number_parameters 379
_refine_ls_number_reflns 6784
_refine_ls_number_restraints 0
_refine_ls_restrained_S_all 1.008
_refine_ls_R_factor_all 0.1261
_refine_ls_R_factor_gt 0.0576
_refine_ls_shift/su_max 0.000
_refine_ls_shift/su_mean 0.000
_refine_ls_structure_factor_coef Fsqd
_refine_ls_weighting_details 'calc w=1/[\s^2^(Fo^2^)+(0.0407P)^2^+0.0000P] where P=(Fo^2^+2Fc^2^)/3'
_refine_ls_weighting_scheme calc
_refine_ls_wR_factor_gt 0.0980
_refine_ls_wR_factor_ref 0.1161
_reflns_number_gt 3830
_reflns_number_total 6784
_reflns_threshold_expression >2sigma(I)
_cod_data_source_file b316441a.txt
_cod_data_source_block 3
_cod_depositor_comments
;
The following automatic conversions were performed:
'_symmetry_cell_setting' value 'Monoclinic' changed to 'monoclinic'
according to '/home/saulius/struct/CIF-dictionaries/cif_core.dic'
dictionary named 'cif_core.dic' version 2.4.1 from
2010-06-29.

'_exptl_absorpt_correction_type' value 'MULTI-SCAN' changed
to 'multi-scan' according to
'/home/saulius/struct/CIF-dictionaries/cif_core.dic' dictionary named
'cif_core.dic' version 2.4.1 from 2010-06-29.

Automatic conversion script
Id: cif_fix_enum 1527 2010-12-29 10:47:43Z saulius 
;
_cod_original_cell_volume 3330.0(11)
_cod_original_sg_symbol_H-M 'P2(1)/c '
_cod_database_code 7013912

loop_
_symmetry_equiv_pos_as_xyz
'x, y, z'
'-x, y+1/2, -z+1/2'
'-x, -y, -z'
'x, -y-1/2, z-1/2'

loop_
_atom_site_label
_atom_site_type_symbol
_atom_site_fract_x
_atom_site_fract_y
_atom_site_fract_z
_atom_site_U_iso_or_equiv
_atom_site_adp_type
_atom_site_occupancy
_atom_site_symmetry_multiplicity
_atom_site_calc_flag
_atom_site_refinement_flags
_atom_site_disorder_assembly
_atom_site_disorder_group
Cd1 Cd 0.65999(5) -0.00593(2) 0.32384(3) 0.03747(16) Uani 1 1 d . . .
Cd2 Cd 0.83000(5) 0.03917(2) 0.16329(3) 0.03625(16) Uani 1 1 d . . .
S1 S 0.45951(19) -0.08838(10) 0.41945(12) 0.0498(5) Uani 1 1 d . . .
S2 S 0.58351(17) -0.08084(9) 0.13677(11) 0.0418(5) Uani 1 1 d . . .
S3 S 0.90551(17) 0.11666(10) 0.34970(11) 0.0451(5) Uani 1 1 d . . .
S4 S 1.02877(19) 0.12103(10) 0.06884(12) 0.0540(5) Uani 1 1 d . . .
O1 O 0.4957(5) -0.0807(2) 0.3384(3) 0.0509(13) Uani 1 1 d . . .
O2 O 0.6670(4) -0.0330(2) 0.1980(2) 0.0346(11) Uani 1 1 d . . .
O3 O 0.8231(5) -0.1042(3) 0.3519(3) 0.0619(15) Uani 1 1 d . . .
O4 O 0.9285(6) -0.1206(3) 0.4666(4) 0.0827(19) Uani 1 1 d . . .
O5 O 0.7900(6) -0.0331(3) 0.4410(3) 0.0671(16) Uani 1 1 d . . .
O6 O 0.5986(6) 0.0885(3) 0.4014(3) 0.0647(16) Uani 1 1 d . . .
O7 O 0.4438(7) 0.1644(3) 0.3626(4) 0.097(2) Uani 1 1 d . . .
O8 O 0.4963(5) 0.0846(3) 0.2850(4) 0.0690(17) Uani 1 1 d . . .
O9 O 0.8236(4) 0.0671(2) 0.2890(2) 0.0354(11) Uani 1 1 d . . .
O10 O 0.9898(4) 0.1165(2) 0.1495(3) 0.0508(13) Uani 1 1 d . . .
O11 O 0.9999(5) -0.0490(3) 0.2040(3) 0.0614(15) Uani 1 1 d . . .
O12 O 1.0433(7) -0.1346(3) 0.1311(4) 0.091(2) Uani 1 1 d . . .
O13 O 0.8895(6) -0.0586(3) 0.0905(3) 0.0638(15) Uani 1 1 d . . .
O14 O 0.7019(5) 0.0660(3) 0.0449(3) 0.0583(15) Uani 1 1 d . . .
O15 O 0.5638(6) 0.1530(3) 0.0160(3) 0.0722(18) Uani 1 1 d . . .
O16 O 0.6641(5) 0.1379(3) 0.1326(3) 0.0600(15) Uani 1 1 d . . .
N1 N 0.8498(6) -0.0872(4) 0.4200(4) 0.0530(17) Uani 1 1 d . . .
N2 N 0.5109(7) 0.1140(3) 0.3488(5) 0.0570(18) Uani 1 1 d . . .
N3 N 0.9790(7) -0.0816(3) 0.1421(5) 0.0542(18) Uani 1 1 d . . .
N4 N 0.6415(6) 0.1198(3) 0.0640(4) 0.0503(16) Uani 1 1 d . . .
C1 C 0.6060(9) -0.2086(5) 0.4456(7) 0.105(4) Uani 1 1 d . . .
H1A H 0.6063 -0.2588 0.4557 0.158 Uiso 1 1 calc R . .
H1B H 0.6615 -0.1848 0.4874 0.158 Uiso 1 1 calc R . .
H1C H 0.6397 -0.2000 0.3989 0.158 Uiso 1 1 calc R . .
C2 C 0.4657(7) -0.1806(4) 0.4379(5) 0.063(2) Uani 1 1 d . . .
H2A H 0.4313 -0.1901 0.4848 0.076 Uiso 1 1 calc R . .
H2B H 0.4095 -0.2052 0.3962 0.076 Uiso 1 1 calc R . .
C3 C 0.2841(6) -0.0740(4) 0.4060(5) 0.054(2) Uani 1 1 d . . .
H3A H 0.2393 -0.1066 0.3675 0.065 Uiso 1 1 calc R . .
H3B H 0.2516 -0.0827 0.4537 0.065 Uiso 1 1 calc R . .
C4 C 0.2538(6) 0.0025(4) 0.3800(4) 0.051(2) Uani 1 1 d . . .
H4A H 0.2804 0.0099 0.3304 0.061 Uiso 1 1 calc R . .
H4B H 0.3051 0.0349 0.4164 0.061 Uiso 1 1 calc R . .
C5 C 0.1047(6) 0.0191(3) 0.3741(4) 0.0458(19) Uani 1 1 d . . .
H5A H 0.0534 -0.0135 0.3381 0.055 Uiso 1 1 calc R . .
H5B H 0.0784 0.0124 0.4239 0.055 Uiso 1 1 calc R . .
C6 C 0.7338(7) -0.1969(4) 0.1862(5) 0.069(3) Uani 1 1 d . . .
H6A H 0.7358 -0.2434 0.2089 0.104 Uiso 1 1 calc R . .
H6B H 0.7942 -0.1662 0.2186 0.104 Uiso 1 1 calc R . .
H6C H 0.7600 -0.2002 0.1366 0.104 Uiso 1 1 calc R . .
C7 C 0.5946(7) -0.1672(3) 0.1776(5) 0.059(2) Uani 1 1 d . . .
H7A H 0.5675 -0.1653 0.2277 0.071 Uiso 1 1 calc R . .
H7B H 0.5337 -0.1987 0.1453 0.071 Uiso 1 1 calc R . .
C8 C 0.4146(6) -0.0590(4) 0.1412(4) 0.0463(19) Uani 1 1 d . . .
H8A H 0.3557 -0.0917 0.1093 0.056 Uiso 1 1 calc R . .
H8B H 0.3990 -0.0638 0.1936 0.056 Uiso 1 1 calc R . .
C9 C 0.3842(6) 0.0158(3) 0.1140(4) 0.0469(19) Uani 1 1 d . . .
H9A H 0.4081 0.0220 0.0635 0.056 Uiso 1 1 calc R . .
H9B H 0.4368 0.0489 0.1489 0.056 Uiso 1 1 calc R . .
C10 C 0.2372(6) 0.0317(4) 0.1103(4) 0.050(2) Uani 1 1 d . . .
H10A H 0.2128 0.0238 0.1604 0.060 Uiso 1 1 calc R . .
H10B H 0.1850 -0.0005 0.0742 0.060 Uiso 1 1 calc R . .
C11 C 0.8809(8) 0.2404(4) 0.0339(7) 0.100(4) Uani 1 1 d . . .
H11A H 0.8802 0.2903 0.0225 0.151 Uiso 1 1 calc R . .
H11B H 0.8431 0.2327 0.0795 0.151 Uiso 1 1 calc R . .
H11C H 0.8293 0.2153 -0.0083 0.151 Uiso 1 1 calc R . .
C12 C 1.0238(8) 0.2131(4) 0.0466(6) 0.070(3) Uani 1 1 d . . .
H12A H 1.0765 0.2393 0.0884 0.084 Uiso 1 1 calc R . .
H12B H 1.0621 0.2210 0.0006 0.084 Uiso 1 1 calc R . .
C13 C 1.2053(6) 0.1080(4) 0.0855(5) 0.054(2) Uani 1 1 d . . .
H13A H 1.2405 0.1181 0.0389 0.065 Uiso 1 1 calc R . .
H13B H 1.2469 0.1404 0.1253 0.065 Uiso 1 1 calc R . .
C14 C 0.7547(8) 0.2318(4) 0.2975(5) 0.080(3) Uani 1 1 d . . .
H14A H 0.7511 0.2774 0.2729 0.120 Uiso 1 1 calc R . .
H14B H 0.7309 0.2367 0.3476 0.120 Uiso 1 1 calc R . .
H14C H 0.6933 0.1999 0.2672 0.120 Uiso 1 1 calc R . .
C15 C 0.8965(7) 0.2016(3) 0.3052(5) 0.058(2) Uani 1 1 d . . .
H15A H 0.9587 0.2338 0.3357 0.070 Uiso 1 1 calc R . .
H15B H 0.9214 0.1976 0.2547 0.070 Uiso 1 1 calc R . .
C16 C 1.0747(6) 0.0952(4) 0.3473(5) 0.053(2) Uani 1 1 d . . .
H16A H 1.0925 0.1007 0.2954 0.064 Uiso 1 1 calc R . .
H16C H 1.1325 0.1277 0.3803 0.064 Uiso 1 1 calc R . .

loop_
_atom_site_aniso_label
_atom_site_aniso_U_11
_atom_site_aniso_U_22
_atom_site_aniso_U_33
_atom_site_aniso_U_23
_atom_site_aniso_U_13
_atom_site_aniso_U_12
Cd1 0.0355(3) 0.0395(3) 0.0389(3) 0.0006(3) 0.0104(2) 0.0011(2)
Cd2 0.0351(3) 0.0375(3) 0.0373(3) -0.0009(2) 0.0096(2) -0.0018(2)
S1 0.0424(11) 0.0524(13) 0.0574(14) 0.0060(10) 0.0160(10) 0.0003(9)
S2 0.0354(10) 0.0438(11) 0.0463(12) -0.0126(9) 0.0069(9) -0.0083(8)
S3 0.0373(10) 0.0528(12) 0.0434(12) -0.0143(9) 0.0022(9) -0.0029(9)
S4 0.0440(12) 0.0594(14) 0.0604(15) 0.0095(11) 0.0141(10) -0.0023(10)
O1 0.056(3) 0.051(3) 0.049(3) 0.000(2) 0.020(3) 0.001(3)
O2 0.029(2) 0.035(3) 0.041(3) -0.010(2) 0.008(2) -0.009(2)
O3 0.065(4) 0.066(4) 0.052(4) -0.008(3) 0.005(3) 0.016(3)
O4 0.083(4) 0.076(4) 0.078(5) 0.012(4) -0.019(4) 0.025(4)
O5 0.078(4) 0.070(4) 0.048(4) -0.005(3) -0.002(3) 0.026(3)
O6 0.074(4) 0.069(4) 0.051(4) -0.001(3) 0.014(3) 0.024(3)
O7 0.110(5) 0.053(4) 0.135(7) -0.001(4) 0.046(5) 0.041(4)
O8 0.067(4) 0.072(4) 0.067(5) -0.001(3) 0.009(3) 0.015(3)
O9 0.032(2) 0.036(3) 0.038(3) -0.005(2) 0.004(2) -0.005(2)
O10 0.042(3) 0.055(3) 0.059(4) 0.006(3) 0.020(3) -0.003(2)
O11 0.061(4) 0.065(4) 0.058(4) -0.004(3) 0.008(3) 0.011(3)
O12 0.114(5) 0.052(4) 0.116(6) 0.011(4) 0.045(4) 0.041(4)
O13 0.069(4) 0.076(4) 0.048(4) -0.007(3) 0.014(3) 0.021(3)
O14 0.071(4) 0.051(3) 0.048(3) -0.013(3) -0.004(3) 0.021(3)
O15 0.081(4) 0.057(3) 0.066(4) 0.002(3) -0.025(3) 0.022(3)
O16 0.069(4) 0.069(4) 0.039(3) -0.009(3) 0.002(3) 0.004(3)
N1 0.043(4) 0.061(5) 0.051(5) 0.004(4) -0.004(4) 0.000(3)
N2 0.066(5) 0.035(4) 0.076(6) 0.004(4) 0.029(5) 0.010(4)
N3 0.061(5) 0.038(4) 0.072(6) 0.008(4) 0.037(4) 0.001(4)
N4 0.047(4) 0.047(4) 0.055(5) 0.005(4) 0.002(4) 0.000(3)
C1 0.081(7) 0.068(6) 0.183(12) 0.029(7) 0.066(8) 0.017(5)
C2 0.051(5) 0.060(5) 0.081(7) 0.018(5) 0.022(5) 0.006(4)
C3 0.038(4) 0.064(5) 0.062(6) 0.010(4) 0.014(4) 0.001(4)
C4 0.034(4) 0.067(5) 0.054(5) 0.009(4) 0.013(4) 0.003(4)
C5 0.035(4) 0.053(5) 0.048(5) -0.010(4) 0.003(4) -0.004(4)
C6 0.058(5) 0.045(5) 0.103(8) -0.017(5) 0.008(5) 0.006(4)
C7 0.043(5) 0.043(5) 0.091(7) -0.018(4) 0.008(5) -0.008(4)
C8 0.031(4) 0.062(5) 0.044(5) -0.006(4) 0.002(3) -0.008(4)
C9 0.034(4) 0.049(5) 0.057(5) -0.006(4) 0.005(4) -0.008(3)
C10 0.037(4) 0.061(5) 0.054(5) 0.007(4) 0.009(4) 0.003(4)
C11 0.054(6) 0.071(6) 0.180(11) 0.055(7) 0.032(7) 0.011(5)
C12 0.056(5) 0.054(5) 0.107(8) 0.028(5) 0.032(5) 0.003(4)
C13 0.039(4) 0.064(5) 0.063(6) 0.007(4) 0.016(4) -0.003(4)
C14 0.079(7) 0.066(6) 0.090(8) -0.015(5) -0.004(6) 0.021(5)
C15 0.060(5) 0.035(4) 0.079(6) -0.014(4) 0.009(5) -0.007(4)
C16 0.033(4) 0.063(5) 0.062(6) -0.005(4) 0.003(4) 0.000(4)

loop_
_atom_type_symbol
_atom_type_description
_atom_type_scat_dispersion_real
_atom_type_scat_dispersion_imag
_atom_type_scat_source
C C 0.0033 0.0016 'International Tables Vol C Tables 4.2.6.8 and 6.1.1.4'
H H 0.0000 0.0000 'International Tables Vol C Tables 4.2.6.8 and 6.1.1.4'
N N 0.0061 0.0033 'International Tables Vol C Tables 4.2.6.8 and 6.1.1.4'
O O 0.0106 0.0060 'International Tables Vol C Tables 4.2.6.8 and 6.1.1.4'
S S 0.1246 0.1234 'International Tables Vol C Tables 4.2.6.8 and 6.1.1.4'
Cd Cd -0.8075 1.2024 'International Tables Vol C Tables 4.2.6.8 and 6.1.1.4'

loop_
_geom_angle_atom_site_label_1
_geom_angle_atom_site_label_2
_geom_angle_atom_site_label_3
_geom_angle
_geom_angle_site_symmetry_1
_geom_angle_site_symmetry_3
_geom_angle_publ_flag
O1 Cd1 O2 96.77(16) . . ?
O1 Cd1 O5 94.88(19) . . ?
O2 Cd1 O5 135.24(18) . . ?
O1 Cd1 O9 171.20(16) . . ?
O2 Cd1 O9 74.51(14) . . ?
O5 Cd1 O9 92.28(18) . . ?
O1 Cd1 O6 97.40(18) . . ?
O2 Cd1 O6 140.78(17) . . ?
O5 Cd1 O6 79.45(19) . . ?
O9 Cd1 O6 88.94(17) . . ?
O1 Cd1 O8 88.95(18) . . ?
O2 Cd1 O8 90.80(19) . . ?
O5 Cd1 O8 132.5(2) . . ?
O9 Cd1 O8 89.98(17) . . ?
O6 Cd1 O8 53.19(19) . . ?
O1 Cd1 O3 89.85(17) . . ?
O2 Cd1 O3 84.17(17) . . ?
O5 Cd1 O3 52.76(18) . . ?
O9 Cd1 O3 90.41(16) . . ?
O6 Cd1 O3 132.14(19) . . ?
O8 Cd1 O3 174.7(2) . . ?
O10 Cd2 O9 95.57(16) . . ?
O10 Cd2 O2 170.36(16) . . ?
O9 Cd2 O2 74.80(14) . . ?
O10 Cd2 O14 94.00(19) . . ?
O9 Cd2 O14 135.89(17) . . ?
O2 Cd2 O14 92.71(17) . . ?
O10 Cd2 O13 100.82(19) . . ?
O9 Cd2 O13 138.71(17) . . ?
O2 Cd2 O13 87.10(17) . . ?
O14 Cd2 O13 80.60(19) . . ?
O10 Cd2 O11 88.90(17) . . ?
O9 Cd2 O11 90.26(18) . . ?
O2 Cd2 O11 91.60(16) . . ?
O14 Cd2 O11 132.93(19) . . ?
O13 Cd2 O11 52.85(18) . . ?
O10 Cd2 O16 88.35(17) . . ?
O9 Cd2 O16 84.96(16) . . ?
O2 Cd2 O16 90.27(16) . . ?
O14 Cd2 O16 52.38(16) . . ?
O13 Cd2 O16 132.74(19) . . ?
O11 Cd2 O16 174.23(18) . . ?
O1 S1 C2 104.9(3) . . ?
O1 S1 C3 104.6(3) . . ?
C2 S1 C3 100.3(3) . . ?
O2 S2 C7 104.9(3) . . ?
O2 S2 C8 104.8(3) . . ?
C7 S2 C8 100.9(3) . . ?
O9 S3 C15 104.6(3) . . ?
O9 S3 C16 104.9(3) . . ?
C15 S3 C16 99.9(4) . . ?
O10 S4 C12 104.8(4) . . ?
O10 S4 C13 104.3(3) . . ?
C12 S4 C13 99.2(3) . . ?
S1 O1 Cd1 117.8(3) . . ?
S2 O2 Cd1 134.7(2) . . ?
S2 O2 Cd2 119.4(2) . . ?
Cd1 O2 Cd2 105.58(15) . . ?
N1 O3 Cd1 91.8(4) . . ?
N1 O5 Cd1 98.3(4) . . ?
N2 O6 Cd1 94.7(4) . . ?
N2 O8 Cd1 94.9(5) . . ?
S3 O9 Cd2 134.9(2) . . ?
S3 O9 Cd1 119.8(2) . . ?
Cd2 O9 Cd1 105.11(15) . . ?
S4 O10 Cd2 116.3(3) . . ?
N3 O11 Cd2 93.9(4) . . ?
N3 O13 Cd2 95.3(4) . . ?
N4 O14 Cd2 99.1(4) . . ?
N4 O16 Cd2 90.9(4) . . ?
O4 N1 O3 122.5(7) . . ?
O4 N1 O5 120.5(7) . . ?
O3 N1 O5 117.1(6) . . ?
O7 N2 O8 123.0(8) . . ?
O7 N2 O6 119.8(8) . . ?
O8 N2 O6 117.2(6) . . ?
O12 N3 O11 121.6(8) . . ?
O12 N3 O13 120.4(8) . . ?
O11 N3 O13 117.9(7) . . ?
O15 N4 O16 121.8(7) . . ?
O15 N4 O14 120.7(7) . . ?
O16 N4 O14 117.5(6) . . ?
C2 C1 H1A 109.5 . . ?
C2 C1 H1B 109.5 . . ?
H1A C1 H1B 109.5 . . ?
C2 C1 H1C 109.5 . . ?
H1A C1 H1C 109.5 . . ?
H1B C1 H1C 109.5 . . ?
C1 C2 S1 111.4(6) . . ?
C1 C2 H2A 109.4 . . ?
S1 C2 H2A 109.4 . . ?
C1 C2 H2B 109.4 . . ?
S1 C2 H2B 109.4 . . ?
H2A C2 H2B 108.0 . . ?
C4 C3 S1 109.3(5) . . ?
C4 C3 H3A 109.8 . . ?
S1 C3 H3A 109.8 . . ?
C4 C3 H3B 109.8 . . ?
S1 C3 H3B 109.8 . . ?
H3A C3 H3B 108.3 . . ?
C3 C4 C5 111.0(6) . . ?
C3 C4 H4A 109.4 . . ?
C5 C4 H4A 109.4 . . ?
C3 C4 H4B 109.4 . . ?
C5 C4 H4B 109.4 . . ?
H4A C4 H4B 108.0 . . ?
C16 C5 C4 110.9(6) 1_455 . ?
C16 C5 H5A 109.5 1_455 . ?
C4 C5 H5A 109.5 . . ?
C16 C5 H5B 109.5 1_455 . ?
C4 C5 H5B 109.5 . . ?
H5A C5 H5B 108.1 . . ?
C7 C6 H6A 109.5 . . ?
C7 C6 H6B 109.5 . . ?
H6A C6 H6B 109.5 . . ?
C7 C6 H6C 109.5 . . ?
H6A C6 H6C 109.5 . . ?
H6B C6 H6C 109.5 . . ?
C6 C7 S2 112.0(5) . . ?
C6 C7 H7A 109.2 . . ?
S2 C7 H7A 109.2 . . ?
C6 C7 H7B 109.2 . . ?
S2 C7 H7B 109.2 . . ?
H7A C7 H7B 107.9 . . ?
C9 C8 S2 110.5(5) . . ?
C9 C8 H8A 109.6 . . ?
S2 C8 H8A 109.6 . . ?
C9 C8 H8B 109.6 . . ?
S2 C8 H8B 109.6 . . ?
H8A C8 H8B 108.1 . . ?
C8 C9 C10 110.2(6) . . ?
C8 C9 H9A 109.6 . . ?
C10 C9 H9A 109.6 . . ?
C8 C9 H9B 109.6 . . ?
C10 C9 H9B 109.6 . . ?
H9A C9 H9B 108.1 . . ?
C9 C10 C13 111.0(6) . 1_455 ?
C9 C10 H10A 109.4 . . ?
C13 C10 H10A 109.4 1_455 . ?
C9 C10 H10B 109.4 . . ?
C13 C10 H10B 109.4 1_455 . ?
H10A C10 H10B 108.0 . . ?
C12 C11 H11A 109.5 . . ?
C12 C11 H11B 109.5 . . ?
H11A C11 H11B 109.5 . . ?
C12 C11 H11C 109.5 . . ?
H11A C11 H11C 109.5 . . ?
H11B C11 H11C 109.5 . . ?
C11 C12 S4 110.6(5) . . ?
C11 C12 H12A 109.5 . . ?
S4 C12 H12A 109.5 . . ?
C11 C12 H12B 109.5 . . ?
S4 C12 H12B 109.5 . . ?
H12A C12 H12B 108.1 . . ?
C10 C13 S4 109.6(5) 1_655 . ?
C10 C13 H13A 109.7 1_655 . ?
S4 C13 H13A 109.7 . . ?
C10 C13 H13B 109.7 1_655 . ?
S4 C13 H13B 109.7 . . ?
H13A C13 H13B 108.2 . . ?
C15 C14 H14A 109.5 . . ?
C15 C14 H14B 109.5 . . ?
H14A C14 H14B 109.5 . . ?
C15 C14 H14C 109.5 . . ?
H14A C14 H14C 109.5 . . ?
H14B C14 H14C 109.5 . . ?
C14 C15 S3 110.4(6) . . ?
C14 C15 H15A 109.6 . . ?
S3 C15 H15A 109.6 . . ?
C14 C15 H15B 109.6 . . ?
S3 C15 H15B 109.6 . . ?
H15A C15 H15B 108.1 . . ?
C5 C16 S3 110.5(5) 1_655 . ?
C5 C16 H16A 109.5 1_655 . ?
S3 C16 H16A 109.5 . . ?
C5 C16 H16C 109.5 1_655 . ?
S3 C16 H16C 109.5 . . ?
H16A C16 H16C 108.1 . . ?

loop_
_geom_bond_atom_site_label_1
_geom_bond_atom_site_label_2
_geom_bond_distance
_geom_bond_site_symmetry_2
_geom_bond_publ_flag
Cd1 O1 2.231(5) . ?
Cd1 O2 2.293(4) . ?
Cd1 O5 2.317(5) . ?
Cd1 O9 2.320(4) . ?
Cd1 O6 2.388(5) . ?
Cd1 O8 2.399(5) . ?
Cd1 O3 2.477(5) . ?
Cd2 O10 2.225(4) . ?
Cd2 O9 2.292(4) . ?
Cd2 O2 2.305(4) . ?
Cd2 O14 2.325(5) . ?
Cd2 O13 2.379(5) . ?
Cd2 O11 2.416(5) . ?
Cd2 O16 2.505(5) . ?
S1 O1 1.545(5) . ?
S1 C2 1.762(7) . ?
S1 C3 1.782(7) . ?
S2 O2 1.546(4) . ?
S2 C7 1.772(7) . ?
S2 C8 1.782(7) . ?
S3 O9 1.553(4) . ?
S3 C15 1.776(7) . ?
S3 C16 1.776(7) . ?
S4 O10 1.544(5) . ?
S4 C12 1.774(7) . ?
S4 C13 1.788(7) . ?
O3 N1 1.230(7) . ?
O4 N1 1.221(7) . ?
O5 N1 1.273(7) . ?
O6 N2 1.269(8) . ?
O7 N2 1.217(7) . ?
O8 N2 1.242(8) . ?
O11 N3 1.239(8) . ?
O12 N3 1.226(7) . ?
O13 N3 1.252(8) . ?
O14 N4 1.258(7) . ?
O15 N4 1.227(7) . ?
O16 N4 1.242(7) . ?
C1 C2 1.506(10) . ?
C1 H1A 0.9600 . ?
C1 H1B 0.9600 . ?
C1 H1C 0.9600 . ?
C2 H2A 0.9700 . ?
C2 H2B 0.9700 . ?
C3 C4 1.525(9) . ?
C3 H3A 0.9700 . ?
C3 H3B 0.9700 . ?
C4 C5 1.535(9) . ?
C4 H4A 0.9700 . ?
C4 H4B 0.9700 . ?
C5 C16 1.521(8) 1_455 ?
C5 H5A 0.9700 . ?
C5 H5B 0.9700 . ?
C6 C7 1.506(9) . ?
C6 H6A 0.9600 . ?
C6 H6B 0.9600 . ?
C6 H6C 0.9600 . ?
C7 H7A 0.9700 . ?
C7 H7B 0.9700 . ?
C8 C9 1.501(8) . ?
C8 H8A 0.9700 . ?
C8 H8B 0.9700 . ?
C9 C10 1.517(9) . ?
C9 H9A 0.9700 . ?
C9 H9B 0.9700 . ?
C10 C13 1.520(9) 1_455 ?
C10 H10A 0.9700 . ?
C10 H10B 0.9700 . ?
C11 C12 1.522(10) . ?
C11 H11A 0.9600 . ?
C11 H11B 0.9600 . ?
C11 H11C 0.9600 . ?
C12 H12A 0.9700 . ?
C12 H12B 0.9700 . ?
C13 C10 1.520(9) 1_655 ?
C13 H13A 0.9700 . ?
C13 H13B 0.9700 . ?
C14 C15 1.535(10) . ?
C14 H14A 0.9600 . ?
C14 H14B 0.9600 . ?
C14 H14C 0.9600 . ?
C15 H15A 0.9700 . ?
C15 H15B 0.9700 . ?
C16 C5 1.521(8) 1_655 ?
C16 H16A 0.9700 . ?
C16 H16C 0.9700 . ?
